data_4029102
loop_
_publ_author_name
'Broman, S\/oren Lindb&#x00E6;k'
'Jevric, Martyn'
'Bond, Andrew D.'
'Nielsen, Mogens Br\/ondsted'

_publ_section_title
;
 Syntheses of donor-acceptor-functionalized dihydroazulenes.
;
_journal_issue 1
_journal_name_full 'The Journal of organic chemistry'
_journal_page_first 41
_journal_page_last 64
_journal_paper_doi 10.1021/jo4020326
_journal_volume 79
_journal_year 2014
_chemical_formula_moiety 'C19 H14 N2 O'
_chemical_formula_sum 'C19 H14 N2 O'
_chemical_formula_weight 286.32
_chemical_name_common '076 EtOH'
_space_group_IT_number 14
_symmetry_cell_setting monoclinic
_symmetry_space_group_name_Hall '-P 2ybc'
_symmetry_space_group_name_H-M 'P 1 21/c 1'
_atom_sites_solution_hydrogens geom
_atom_sites_solution_primary direct
_atom_sites_solution_secondary difmap
_audit_creation_method SHELXL-97
_cell_angle_alpha 90.00
_cell_angle_beta 101.163(3)
_cell_angle_gamma 90.00
_cell_formula_units_Z 4
_cell_length_a 9.3037(8)
_cell_length_b 19.5952(15)
_cell_length_c 8.1866(6)
_cell_measurement_reflns_used 4101
_cell_measurement_temperature 150(2)
_cell_measurement_theta_max 24.88
_cell_measurement_theta_min 2.46
_cell_volume 1464.2(2)
_computing_cell_refinement 'SAINT v.7.68a (Bruker, 2010)'
_computing_data_collection 'APEX2 v2010.1-2 (Bruker, 2010)'
_computing_data_reduction SAINT
_computing_molecular_graphics SHELXTL
_computing_publication_material SHELXTL
_computing_structure_refinement SHELXTL
_computing_structure_solution 'SHELXTL v.6.12 (Sheldrick, 2008)'
_diffrn_ambient_temperature 150(2)
_diffrn_measured_fraction_theta_full 0.988
_diffrn_measured_fraction_theta_max 0.988
_diffrn_measurement_device_type 'Bruker Nonius X8APEX-II CCD'
_diffrn_measurement_method '\w and \f scans'
_diffrn_radiation_monochromator graphite
_diffrn_radiation_source 'fine-focus sealed tube'
_diffrn_radiation_type MoK\a
_diffrn_radiation_wavelength 0.71073
_diffrn_reflns_av_R_equivalents 0.0312
_diffrn_reflns_av_sigmaI/netI 0.0302
_diffrn_reflns_limit_h_max 10
_diffrn_reflns_limit_h_min -11
_diffrn_reflns_limit_k_max 23
_diffrn_reflns_limit_k_min -21
_diffrn_reflns_limit_l_max 8
_diffrn_reflns_limit_l_min -9
_diffrn_reflns_number 11733
_diffrn_reflns_theta_full 25.10
_diffrn_reflns_theta_max 25.10
_diffrn_reflns_theta_min 3.68
_diffrn_standards_number 0
_exptl_absorpt_coefficient_mu 0.082
_exptl_absorpt_correction_T_max 0.992
_exptl_absorpt_correction_T_min 0.912
_exptl_absorpt_correction_type multi-scan
_exptl_absorpt_process_details 'SADABS (Sheldrick, 2008)'
_exptl_crystal_colour yellow
_exptl_crystal_density_diffrn 1.299
_exptl_crystal_density_method 'not measured'
_exptl_crystal_description block
_exptl_crystal_F_000 600
_exptl_crystal_size_max 0.20
_exptl_crystal_size_mid 0.15
_exptl_crystal_size_min 0.10
_refine_diff_density_max 0.228
_refine_diff_density_min -0.171
_refine_diff_density_rms 0.033
_refine_ls_extinction_method none
_refine_ls_goodness_of_fit_ref 1.033
_refine_ls_hydrogen_treatment constr
_refine_ls_matrix_type full
_refine_ls_number_parameters 200
_refine_ls_number_reflns 2581
_refine_ls_number_restraints 0
_refine_ls_restrained_S_all 1.033
_refine_ls_R_factor_all 0.0506
_refine_ls_R_factor_gt 0.0366
_refine_ls_shift/su_max 0.000
_refine_ls_shift/su_mean 0.000
_refine_ls_structure_factor_coef Fsqd
_refine_ls_weighting_details 'calc w=1/[\s^2^(Fo^2^)+(0.0367P)^2^+0.4041P] where P=(Fo^2^+2Fc^2^)/3'
_refine_ls_weighting_scheme calc
_refine_ls_wR_factor_gt 0.0818
_refine_ls_wR_factor_ref 0.0886
_reflns_number_gt 2071
_reflns_number_total 2581
_reflns_threshold_expression I>2\s(I)
_cod_data_source_file jo4020326_si_003.cif
_cod_data_source_block mb1111
_cod_original_sg_symbol_H-M 'P 21/c'
_cod_database_code 4029102

loop_
_symmetry_equiv_pos_as_xyz
'x, y, z'
'-x, y+1/2, -z+1/2'
'-x, -y, -z'
'x, -y-1/2, z-1/2'

loop_
_atom_site_label
_atom_site_type_symbol
_atom_site_fract_x
_atom_site_fract_y
_atom_site_fract_z
_atom_site_U_iso_or_equiv
_atom_site_adp_type
_atom_site_occupancy
_atom_site_symmetry_multiplicity
_atom_site_calc_flag
_atom_site_refinement_flags
O1 O 0.15860(12) 0.74564(5) 0.23069(13) 0.0363(3) Uani 1 1 d .
N1 N 0.84036(15) 0.58909(7) 0.49755(17) 0.0386(3) Uani 1 1 d .
N2 N 0.71489(15) 0.70207(7) 0.89618(17) 0.0405(4) Uani 1 1 d .
C1 C 0.61196(16) 0.47799(7) 0.84301(16) 0.0251(3) Uani 1 1 d .
C2 C 0.49121(16) 0.51003(7) 0.73525(17) 0.0262(3) Uani 1 1 d .
H2A H 0.3955 0.4910 0.7123 0.031 Uiso 1 1 calc R
C3 C 0.52486(15) 0.56942(7) 0.66940(16) 0.0233(3) Uani 1 1 d .
C4 C 0.68880(15) 0.58498(7) 0.73724(17) 0.0250(3) Uani 1 1 d .
C5 C 0.74615(16) 0.52270(7) 0.85548(17) 0.0263(3) Uani 1 1 d .
H5A H 0.8219 0.4975 0.8078 0.032 Uiso 1 1 calc R
C6 C 0.80854(16) 0.53978(8) 1.03402(18) 0.0307(4) Uani 1 1 d .
H6A H 0.8106 0.5860 1.0691 0.037 Uiso 1 1 calc R
C7 C 0.86119(17) 0.49149(9) 1.14461(18) 0.0331(4) Uani 1 1 d .
H7A H 0.9103 0.5066 1.2511 0.040 Uiso 1 1 calc R
C8 C 0.85110(18) 0.41878(8) 1.11893(19) 0.0356(4) Uani 1 1 d .
H8A H 0.9293 0.3918 1.1773 0.043 Uiso 1 1 calc R
C9 C 0.74109(18) 0.38572(8) 1.01998(18) 0.0339(4) Uani 1 1 d .
H9A H 0.7467 0.3373 1.0199 0.041 Uiso 1 1 calc R
C10 C 0.61542(17) 0.41588(8) 0.91389(17) 0.0302(4) Uani 1 1 d .
H10A H 0.5278 0.3898 0.8922 0.036 Uiso 1 1 calc R
C11 C 0.77380(16) 0.58856(7) 0.60119(18) 0.0268(3) Uani 1 1 d .
C12 C 0.70443(16) 0.65154(8) 0.82571(18) 0.0282(3) Uani 1 1 d .
C13 C 0.43009(15) 0.61515(7) 0.55512(16) 0.0239(3) Uani 1 1 d .
C14 C 0.28043(16) 0.60107(7) 0.50828(17) 0.0260(3) Uani 1 1 d .
H14A H 0.2424 0.5615 0.5519 0.031 Uiso 1 1 calc R
C15 C 0.18588(16) 0.64251(7) 0.40114(17) 0.0269(3) Uani 1 1 d .
H15A H 0.0846 0.6317 0.3722 0.032 Uiso 1 1 calc R
C16 C 0.24077(16) 0.70044(7) 0.33602(17) 0.0274(3) Uani 1 1 d .
C17 C 0.38914(16) 0.71540(7) 0.37941(18) 0.0294(4) Uani 1 1 d .
H17A H 0.4270 0.7546 0.3342 0.035 Uiso 1 1 calc R
C18 C 0.48208(16) 0.67374(7) 0.48764(18) 0.0279(3) Uani 1 1 d .
H18A H 0.5831 0.6850 0.5169 0.033 Uiso 1 1 calc R
C19 C 0.00825(18) 0.72970(9) 0.1710(2) 0.0402(4) Uani 1 1 d .
H19A H -0.0372 0.7658 0.0955 0.060 Uiso 1 1 calc R
H19B H -0.0422 0.7262 0.2652 0.060 Uiso 1 1 calc R
H19C H 0.0007 0.6862 0.1110 0.060 Uiso 1 1 calc R

loop_
_atom_site_aniso_label
_atom_site_aniso_U_11
_atom_site_aniso_U_22
_atom_site_aniso_U_33
_atom_site_aniso_U_23
_atom_site_aniso_U_13
_atom_site_aniso_U_12
O1 0.0320(6) 0.0306(6) 0.0400(6) 0.0045(5) -0.0081(5) 0.0005(5)
N1 0.0352(8) 0.0436(9) 0.0395(8) -0.0030(6) 0.0134(7) -0.0061(6)
N2 0.0340(8) 0.0339(8) 0.0484(8) -0.0107(7) -0.0052(6) 0.0039(6)
C1 0.0271(8) 0.0267(8) 0.0221(7) -0.0040(6) 0.0064(6) 0.0000(6)
C2 0.0231(8) 0.0286(8) 0.0277(8) -0.0025(6) 0.0071(6) -0.0027(6)
C3 0.0221(8) 0.0265(8) 0.0216(7) -0.0039(6) 0.0048(6) -0.0011(6)
C4 0.0241(8) 0.0237(8) 0.0266(7) -0.0019(6) 0.0037(6) 0.0001(6)
C5 0.0252(8) 0.0261(8) 0.0273(8) -0.0002(6) 0.0046(6) 0.0023(6)
C6 0.0265(9) 0.0343(9) 0.0308(8) -0.0036(7) 0.0038(6) -0.0031(7)
C7 0.0273(9) 0.0456(10) 0.0262(8) -0.0008(7) 0.0048(6) -0.0015(7)
C8 0.0337(9) 0.0426(10) 0.0311(8) 0.0062(7) 0.0079(7) 0.0104(8)
C9 0.0440(10) 0.0277(9) 0.0312(8) 0.0040(7) 0.0101(7) 0.0049(7)
C10 0.0349(9) 0.0294(8) 0.0271(8) -0.0012(7) 0.0082(7) -0.0025(7)
C11 0.0235(8) 0.0238(8) 0.0315(8) -0.0014(6) 0.0013(7) -0.0031(6)
C12 0.0228(8) 0.0298(9) 0.0297(8) 0.0000(7) -0.0003(6) 0.0006(6)
C13 0.0243(8) 0.0251(8) 0.0226(7) -0.0035(6) 0.0051(6) 0.0002(6)
C14 0.0271(8) 0.0261(8) 0.0253(7) -0.0013(6) 0.0062(6) -0.0032(6)
C15 0.0216(8) 0.0305(8) 0.0277(7) -0.0038(7) 0.0023(6) -0.0020(6)
C16 0.0293(9) 0.0253(8) 0.0261(8) -0.0022(6) 0.0012(6) 0.0022(6)
C17 0.0294(9) 0.0245(8) 0.0327(8) 0.0007(6) 0.0024(7) -0.0050(7)
C18 0.0245(8) 0.0263(8) 0.0317(8) -0.0004(6) 0.0027(6) -0.0034(6)
C19 0.0310(10) 0.0419(10) 0.0427(10) 0.0028(8) -0.0056(7) 0.0053(8)

loop_
_atom_type_symbol
_atom_type_description
_atom_type_scat_dispersion_real
_atom_type_scat_dispersion_imag
_atom_type_scat_source
C C 0.0033 0.0016 'International Tables Vol C Tables 4.2.6.8 and 6.1.1.4'
H H 0.0000 0.0000 'International Tables Vol C Tables 4.2.6.8 and 6.1.1.4'
N N 0.0061 0.0033 'International Tables Vol C Tables 4.2.6.8 and 6.1.1.4'
O O 0.0106 0.0060 'International Tables Vol C Tables 4.2.6.8 and 6.1.1.4'

loop_
_geom_angle_atom_site_label_1
_geom_angle_atom_site_label_2
_geom_angle_atom_site_label_3
_geom_angle
C16 O1 C19 117.92(12)
C10 C1 C2 127.77(14)
C10 C1 C5 122.97(13)
C2 C1 C5 109.05(12)
C3 C2 C1 114.24(13)
C3 C2 H2A 122.9
C1 C2 H2A 122.9
C2 C3 C13 128.96(13)
C2 C3 C4 108.43(12)
C13 C3 C4 122.61(12)
C12 C4 C11 107.92(12)
C12 C4 C3 110.13(11)
C11 C4 C3 111.73(11)
C12 C4 C5 112.88(11)
C11 C4 C5 109.20(11)
C3 C4 C5 105.02(11)
C6 C5 C1 110.68(12)
C6 C5 C4 116.35(12)
C1 C5 C4 103.24(11)
C6 C5 H5A 108.8
C1 C5 H5A 108.8
C4 C5 H5A 108.8
C7 C6 C5 121.58(14)
C7 C6 H6A 119.2
C5 C6 H6A 119.2
C6 C7 C8 126.65(15)
C6 C7 H7A 116.7
C8 C7 H7A 116.7
C9 C8 C7 125.86(15)
C9 C8 H8A 117.1
C7 C8 H8A 117.1
C8 C9 C10 126.91(15)
C8 C9 H9A 116.5
C10 C9 H9A 116.5
C1 C10 C9 125.41(15)
C1 C10 H10A 117.3
C9 C10 H10A 117.3
N1 C11 C4 177.72(16)
N2 C12 C4 178.51(16)
C14 C13 C18 117.08(13)
C14 C13 C3 119.99(13)
C18 C13 C3 122.92(13)
C15 C14 C13 122.46(13)
C15 C14 H14A 118.8
C13 C14 H14A 118.8
C14 C15 C16 119.16(14)
C14 C15 H15A 120.4
C16 C15 H15A 120.4
O1 C16 C17 115.65(13)
O1 C16 C15 124.73(13)
C17 C16 C15 119.62(13)
C18 C17 C16 120.53(14)
C18 C17 H17A 119.7
C16 C17 H17A 119.7
C17 C18 C13 121.14(14)
C17 C18 H18A 119.4
C13 C18 H18A 119.4
O1 C19 H19A 109.5
O1 C19 H19B 109.5
H19A C19 H19B 109.5
O1 C19 H19C 109.5
H19A C19 H19C 109.5
H19B C19 H19C 109.5

loop_
_geom_bond_atom_site_label_1
_geom_bond_atom_site_label_2
_geom_bond_distance
O1 C16 1.3627(17)
O1 C19 1.4242(19)
N1 C11 1.1432(19)
N2 C12 1.1405(19)
C1 C10 1.346(2)
C1 C2 1.432(2)
C1 C5 1.512(2)
C2 C3 1.345(2)
C2 H2A 0.9500
C3 C13 1.4616(19)
C3 C4 1.549(2)
C4 C12 1.485(2)
C4 C11 1.487(2)
C4 C5 1.5846(19)
C5 C6 1.502(2)
C5 H5A 1.0000
C6 C7 1.335(2)
C6 H6A 0.9500
C7 C8 1.441(2)
C7 H7A 0.9500
C8 C9 1.342(2)
C8 H8A 0.9500
C9 C10 1.441(2)
C9 H9A 0.9500
C10 H10A 0.9500
C13 C14 1.398(2)
C13 C18 1.400(2)
C14 C15 1.380(2)
C14 H14A 0.9500
C15 C16 1.392(2)
C15 H15A 0.9500
C16 C17 1.388(2)
C17 C18 1.379(2)
C17 H17A 0.9500
C18 H18A 0.9500
C19 H19A 0.9800
C19 H19B 0.9800
C19 H19C 0.9800

loop_
_geom_torsion_atom_site_label_1
_geom_torsion_atom_site_label_2
_geom_torsion_atom_site_label_3
_geom_torsion_atom_site_label_4
_geom_torsion
C10 C1 C2 C3 -173.29(14)
C5 C1 C2 C3 1.50(16)
C1 C2 C3 C13 179.71(13)
C1 C2 C3 C4 -1.18(16)
C2 C3 C4 C12 -121.40(13)
C13 C3 C4 C12 57.78(16)
C2 C3 C4 C11 118.67(13)
C13 C3 C4 C11 -62.15(17)
C2 C3 C4 C5 0.41(14)
C13 C3 C4 C5 179.58(12)
C10 C1 C5 C6 -60.82(17)
C2 C1 C5 C6 124.09(13)
C10 C1 C5 C4 174.00(13)
C2 C1 C5 C4 -1.09(14)
C12 C4 C5 C6 -1.00(17)
C11 C4 C5 C6 119.04(13)
C3 C4 C5 C6 -121.00(13)
C12 C4 C5 C1 120.43(13)
C11 C4 C5 C1 -119.53(12)
C3 C4 C5 C1 0.42(13)
C1 C5 C6 C7 63.14(18)
C4 C5 C6 C7 -179.46(14)
C5 C6 C7 C8 -8.0(2)
C6 C7 C8 C9 -31.6(3)
C7 C8 C9 C10 3.3(3)
C2 C1 C10 C9 179.13(14)
C5 C1 C10 C9 5.0(2)
C8 C9 C10 C1 28.6(2)
C2 C3 C13 C14 4.0(2)
C4 C3 C13 C14 -175.02(12)
C2 C3 C13 C18 -175.83(14)
C4 C3 C13 C18 5.2(2)
C18 C13 C14 C15 -0.3(2)
C3 C13 C14 C15 179.87(13)
C13 C14 C15 C16 0.3(2)
C19 O1 C16 C17 174.74(13)
C19 O1 C16 C15 -5.8(2)
C14 C15 C16 O1 -179.29(13)
C14 C15 C16 C17 0.2(2)
O1 C16 C17 C18 178.86(13)
C15 C16 C17 C18 -0.6(2)
C16 C17 C18 C13 0.7(2)
C14 C13 C18 C17 -0.2(2)
C3 C13 C18 C17 179.64(13)
